data_7007025
loop_
_publ_author_name
'Liu, Fenghui'
'Chen, Wanzhi'
'Wang, Daqi'

_publ_section_title
;
 Synthesis and characterization of amidate bridged dimeric and
 oligomeric platinum complexes having short platinum-platinum
 interactions.
;
_journal_issue 28
_journal_name_full 'Dalton transactions (Cambridge, England : 2003)'
_journal_page_first 3445
_journal_page_last 3453
_journal_paper_doi 10.1039/b516410a
_journal_year 2006
_chemical_formula_moiety 'C10 H32 N6 O2 Pt2, 2(Cl O4), 0.19(H2 O)'
_chemical_formula_sum 'C10 H32.38 Cl2 N6 O10.19 Pt2'
_chemical_formula_weight 860.90
_chemical_name_systematic
;
?
;
_space_group_IT_number 12
_symmetry_cell_setting monoclinic
_symmetry_space_group_name_Hall '-C 2y'
_symmetry_space_group_name_H-M 'C 1 2/m 1'
_atom_sites_solution_hydrogens geom
_atom_sites_solution_primary direct
_atom_sites_solution_secondary difmap
_audit_creation_method SHELXL-97
_cell_angle_alpha 90.00
_cell_angle_beta 105.043(8)
_cell_angle_gamma 90.00
_cell_formula_units_Z 4
_cell_length_a 17.858(12)
_cell_length_b 9.697(7)
_cell_length_c 16.759(12)
_cell_measurement_temperature 293(2)
_cell_volume 2803(3)
_computing_cell_refinement 'Bruker SMART'
_computing_data_collection 'Bruker SMART'
_computing_data_reduction 'Bruker SAINT'
_computing_molecular_graphics 'Bruker SHELXTL'
_computing_publication_material 'Bruker SHELXTL'
_computing_structure_refinement 'SHELXL-97 (Sheldrick, 1997)'
_computing_structure_solution 'SHELXS-97 (Sheldrick, 1990)'
_diffrn_ambient_temperature 293(2)
_diffrn_measured_fraction_theta_full 0.842
_diffrn_measured_fraction_theta_max 0.842
_diffrn_measurement_device_type 'CCD area detector'
_diffrn_measurement_method 'phi and omega scans'
_diffrn_radiation_monochromator graphite
_diffrn_radiation_source 'fine-focus sealed tube'
_diffrn_radiation_type MoK\a
_diffrn_radiation_wavelength 0.71073
_diffrn_reflns_av_R_equivalents 0.0364
_diffrn_reflns_av_sigmaI/netI 0.0532
_diffrn_reflns_limit_h_max 19
_diffrn_reflns_limit_h_min -19
_diffrn_reflns_limit_k_max 7
_diffrn_reflns_limit_k_min -10
_diffrn_reflns_limit_l_max 16
_diffrn_reflns_limit_l_min -18
_diffrn_reflns_number 3980
_diffrn_reflns_theta_full 24.05
_diffrn_reflns_theta_max 24.05
_diffrn_reflns_theta_min 4.83
_exptl_absorpt_coefficient_mu 10.209
_exptl_absorpt_correction_T_max 0.5793
_exptl_absorpt_correction_T_min 0.2918
_exptl_absorpt_correction_type multi-scan
_exptl_absorpt_process_details sadabs
_exptl_crystal_colour colorless
_exptl_crystal_density_diffrn 2.039
_exptl_crystal_density_method 'not measured'
_exptl_crystal_description plate
_exptl_crystal_F_000 1623.6
_exptl_crystal_size_max 0.16
_exptl_crystal_size_mid 0.12
_exptl_crystal_size_min 0.06
_refine_diff_density_max 3.031
_refine_diff_density_min -1.593
_refine_diff_density_rms 0.276
_refine_ls_extinction_method none
_refine_ls_goodness_of_fit_ref 1.032
_refine_ls_hydrogen_treatment constr
_refine_ls_matrix_type full
_refine_ls_number_parameters 165
_refine_ls_number_reflns 1997
_refine_ls_number_restraints 17
_refine_ls_restrained_S_all 1.029
_refine_ls_R_factor_all 0.0601
_refine_ls_R_factor_gt 0.0554
_refine_ls_shift/su_max 0.001
_refine_ls_shift/su_mean 0.000
_refine_ls_structure_factor_coef Fsqd
_refine_ls_weighting_details 'calc w=1/[\s^2^(Fo^2^)+(0.1310P)^2^] where P=(Fo^2^+2Fc^2^)/3'
_refine_ls_weighting_scheme calc
_refine_ls_wR_factor_gt 0.1586
_refine_ls_wR_factor_ref 0.1636
_reflns_number_gt 1727
_reflns_number_total 1997
_reflns_threshold_expression >2sigma(I)
_cod_data_source_file b516410a.txt
_cod_data_source_block bi
_cod_depositor_comments
;
The following automatic conversions were performed:
'_symmetry_cell_setting' value 'Monoclinic' changed to 'monoclinic'
according to '/home/saulius/struct/CIF-dictionaries/cif_core.dic'
dictionary named 'cif_core.dic' version 2.4.1 from 2010-06-29.

Automatic conversion script
Id: cif_fix_enum 1527 2010-12-29 10:47:43Z saulius 
;
_cod_original_sg_symbol_H-M 'C 2/m'
_cod_database_code 7007025

loop_
_symmetry_equiv_pos_as_xyz
'x, y, z'
'-x, y, -z'
'x+1/2, y+1/2, z'
'-x+1/2, y+1/2, -z'
'-x, -y, -z'
'x, -y, z'
'-x+1/2, -y+1/2, -z'
'x+1/2, -y+1/2, z'

loop_
_atom_site_label
_atom_site_type_symbol
_atom_site_fract_x
_atom_site_fract_y
_atom_site_fract_z
_atom_site_U_iso_or_equiv
_atom_site_adp_type
_atom_site_occupancy
_atom_site_symmetry_multiplicity
_atom_site_calc_flag
_atom_site_refinement_flags
_atom_site_disorder_assembly
_atom_site_disorder_group
Pt1 Pt 0.17276(2) 0.65592(4) 0.68622(2) 0.0398(3) Uani 1 1 d . . .
N1 N 0.0666(5) 0.7080(11) 0.6139(6) 0.054(2) Uani 1 1 d . A .
H1A H 0.0329 0.7125 0.6447 0.082 Uiso 1 1 calc R . .
H1B H 0.0510 0.6445 0.5747 0.082 Uiso 1 1 calc R . .
H1C H 0.0694 0.7896 0.5906 0.082 Uiso 1 1 calc R . .
N2 N 0.2253(5) 0.7109(10) 0.5976(6) 0.052(2) Uani 1 1 d . A .
H2A H 0.2241 0.8023 0.5923 0.078 Uiso 1 1 calc R . .
H2B H 0.2005 0.6725 0.5498 0.078 Uiso 1 1 calc R . .
H2C H 0.2743 0.6822 0.6117 0.078 Uiso 1 1 calc R . .
N3 N 0.2774(5) 0.6169(10) 0.7612(6) 0.055(2) Uani 0.50 1 d P A 1
H3 H 0.3048 0.6877 0.7814 0.066 Uiso 0.50 1 calc PR A 1
N4 N 0.1244(7) 0.6147(10) 0.7783(7) 0.073(3) Uani 0.50 1 d P A 1
H4 H 0.1064 0.6853 0.7983 0.087 Uiso 0.50 1 calc PR A 1
O8 O 0.2774(5) 0.6169(10) 0.7612(6) 0.055(2) Uani 0.50 1 d P A 2
O9 O 0.1244(7) 0.6147(10) 0.7783(7) 0.073(3) Uani 0.50 1 d P A 2
C1 C 0.3083(8) 0.5000 0.7825(9) 0.048(4) Uani 1 2 d SD . .
C2 C 0.3865(11) 0.5000 0.8487(13) 0.085(8) Uani 1 2 d SD . .
C3 C 0.4209(16) 0.6459(18) 0.857(3) 0.21(4) Uani 0.50 1 d PD . .
H3A H 0.3797 0.7124 0.8473 0.318 Uiso 0.50 1 calc PR A .
H3B H 0.4508 0.6585 0.8178 0.318 Uiso 0.50 1 calc PR . .
H3C H 0.4537 0.6582 0.9121 0.318 Uiso 0.50 1 calc PR . .
C3' C 0.4426(14) 0.603(4) 0.825(3) 0.21(4) Uani 0.50 1 d PD . .
H3'1 H 0.4689 0.5591 0.7890 0.318 Uiso 0.50 1 calc PR A .
H3'2 H 0.4800 0.6328 0.8746 0.318 Uiso 0.50 1 calc PR . .
H3'3 H 0.4141 0.6810 0.7982 0.318 Uiso 0.50 1 calc PR . .
C4 C 0.370(2) 0.544(5) 0.9311(13) 0.28(7) Uani 0.50 1 d PD . .
H4A H 0.3440 0.4706 0.9515 0.425 Uiso 0.50 1 calc PR A .
H4B H 0.3372 0.6246 0.9221 0.425 Uiso 0.50 1 calc PR . .
H4C H 0.4177 0.5651 0.9709 0.425 Uiso 0.50 1 calc PR . .
C5 C 0.1160(11) 0.5000 0.8121(11) 0.056(4) Uani 1 2 d S . .
C6 C 0.0902(13) 0.5000 0.8890(11) 0.086(8) Uani 1 2 d SD . .
C7 C 0.0030(12) 0.5000 0.8715(18) 0.124(10) Uani 1 2 d SD . .
H7A H -0.0117 0.5000 0.9227 0.186 Uiso 1 2 calc SR A .
H7B H -0.0174 0.4192 0.8403 0.186 Uiso 0.50 1 calc PR . .
H7C H -0.0174 0.5808 0.8403 0.186 Uiso 0.50 1 calc PR . .
C8 C 0.1206(17) 0.6260(17) 0.9446(11) 0.133(10) Uani 1 1 d D . .
H8A H 0.1017 0.6219 0.9933 0.200 Uiso 1 1 calc R A .
H8B H 0.1027 0.7093 0.9148 0.200 Uiso 1 1 calc R . .
H8C H 0.1763 0.6250 0.9603 0.200 Uiso 1 1 calc R . .
Cl1 Cl 0.0924(2) 1.0000 0.4378(3) 0.0573(11) Uani 1 2 d S . .
O1 O 0.0985(8) 0.8759(15) 0.4783(11) 0.129(5) Uani 1 1 d . . .
O2 O 0.1466(8) 1.0000 0.3918(10) 0.082(4) Uani 1 2 d S . .
O3 O 0.0153(8) 1.0000 0.3865(11) 0.098(5) Uani 1 2 d S . .
Cl2 Cl 0.1174(2) 0.5000 0.3971(3) 0.0625(12) Uani 1 2 d S . .
O4 O 0.1038(10) 0.6174(15) 0.3487(11) 0.132(5) Uani 1 1 d . . .
O5 O 0.0702(10) 0.5000 0.4545(12) 0.097(5) Uani 1 2 d S . .
O6 O 0.1983(9) 0.5000 0.4435(12) 0.103(5) Uani 1 2 d S . .
O7 O 0.243(4) 1.0000 0.787(4) 0.07(3) Uiso 0.19(5) 2 d SP . .

loop_
_atom_site_aniso_label
_atom_site_aniso_U_11
_atom_site_aniso_U_22
_atom_site_aniso_U_33
_atom_site_aniso_U_23
_atom_site_aniso_U_13
_atom_site_aniso_U_12
Pt1 0.0473(4) 0.0272(4) 0.0424(5) 0.00346(13) 0.0070(3) 0.00284(14)
N1 0.049(5) 0.047(5) 0.065(7) 0.016(6) 0.010(4) 0.005(5)
N2 0.050(5) 0.036(5) 0.069(7) 0.011(5) 0.015(4) -0.002(5)
N3 0.064(6) 0.035(4) 0.049(6) -0.004(4) -0.015(4) 0.002(5)
N4 0.123(9) 0.036(4) 0.075(8) -0.005(5) 0.056(7) 0.004(6)
O8 0.064(6) 0.035(4) 0.049(6) -0.004(4) -0.015(4) 0.002(5)
O9 0.123(9) 0.036(4) 0.075(8) -0.005(5) 0.056(7) 0.004(6)
C1 0.046(9) 0.054(11) 0.034(9) 0.000 -0.005(6) 0.000
C2 0.070(13) 0.050(11) 0.097(18) 0.000 -0.048(12) 0.000
C3 0.08(3) 0.05(2) 0.41(8) -0.02(3) -0.10(4) -0.01(2)
C3' 0.08(3) 0.05(2) 0.41(8) -0.02(3) -0.10(4) -0.01(2)
C4 0.17(5) 0.50(18) 0.11(3) -0.14(7) -0.10(3) 0.18(9)
C5 0.076(12) 0.038(10) 0.063(12) 0.000 0.032(9) 0.000
C6 0.19(3) 0.041(10) 0.051(13) 0.000 0.066(14) 0.000
C7 0.066(15) 0.19(3) 0.13(3) 0.000 0.053(16) 0.000
C8 0.26(3) 0.092(12) 0.060(13) -0.006(9) 0.071(16) -0.024(15)
Cl1 0.050(2) 0.039(2) 0.086(3) 0.000 0.025(2) 0.000
O1 0.101(9) 0.120(10) 0.159(15) 0.071(10) 0.024(9) 0.006(8)
O2 0.069(8) 0.084(9) 0.106(12) 0.000 0.049(8) 0.000
O3 0.068(9) 0.094(10) 0.132(15) 0.000 0.027(9) 0.000
Cl2 0.056(2) 0.046(2) 0.080(3) 0.000 0.007(2) 0.000
O4 0.146(12) 0.101(8) 0.143(14) 0.051(10) 0.027(10) 0.035(9)
O5 0.090(11) 0.104(12) 0.109(14) 0.000 0.048(10) 0.000
O6 0.068(9) 0.124(13) 0.109(14) 0.000 0.009(8) 0.000

loop_
_atom_type_symbol
_atom_type_description
_atom_type_scat_dispersion_real
_atom_type_scat_dispersion_imag
_atom_type_scat_source
C C 0.0033 0.0016 'International Tables Vol C Tables 4.2.6.8 and 6.1.1.4'
H H 0.0000 0.0000 'International Tables Vol C Tables 4.2.6.8 and 6.1.1.4'
N N 0.0061 0.0033 'International Tables Vol C Tables 4.2.6.8 and 6.1.1.4'
O O 0.0106 0.0060 'International Tables Vol C Tables 4.2.6.8 and 6.1.1.4'
Cl Cl 0.1484 0.1585 'International Tables Vol C Tables 4.2.6.8 and 6.1.1.4'
Pt Pt -1.7033 8.3905 'International Tables Vol C Tables 4.2.6.8 and 6.1.1.4'

loop_
_geom_angle_atom_site_label_1
_geom_angle_atom_site_label_2
_geom_angle_atom_site_label_3
_geom_angle
_geom_angle_site_symmetry_1
_geom_angle_site_symmetry_3
_geom_angle_publ_flag
N4 Pt1 N3 89.9(5) . . ?
N4 Pt1 N2 175.6(4) . . ?
N3 Pt1 N2 88.6(4) . . ?
N4 Pt1 N1 89.3(5) . . ?
N3 Pt1 N1 176.2(4) . . ?
N2 Pt1 N1 92.0(4) . . ?
N4 Pt1 Pt1 78.4(3) . 6_565 ?
N3 Pt1 Pt1 79.1(3) . 6_565 ?
N2 Pt1 Pt1 105.3(3) . 6_565 ?
N1 Pt1 Pt1 104.4(3) . 6_565 ?
Pt1 N1 H1A 109.5 . . ?
Pt1 N1 H1B 109.5 . . ?
H1A N1 H1B 109.5 . . ?
Pt1 N1 H1C 109.5 . . ?
H1A N1 H1C 109.5 . . ?
H1B N1 H1C 109.5 . . ?
Pt1 N2 H2A 109.5 . . ?
Pt1 N2 H2B 109.5 . . ?
H2A N2 H2B 109.5 . . ?
Pt1 N2 H2C 109.5 . . ?
H2A N2 H2C 109.5 . . ?
H2B N2 H2C 109.5 . . ?
C1 N3 Pt1 127.8(8) . . ?
C1 N3 H3 116.1 . . ?
Pt1 N3 H3 116.1 . . ?
C5 N4 Pt1 130.1(9) . . ?
C5 N4 H4 115.0 . . ?
Pt1 N4 H4 115.0 . . ?
O8 C1 N3 126.2(13) 6_565 . ?
N3 C1 N3 126.2(13) 6_565 . ?
O8 C1 C2 116.7(7) 6_565 . ?
N3 C1 C2 116.7(7) 6_565 . ?
N3 C1 C2 116.7(7) . . ?
C3' C2 C3 110.6(11) 6_565 . ?
C3' C2 C3 110.6(11) . 6_565 ?
C3 C2 C3 135(2) . 6_565 ?
C3' C2 C1 110.3(11) . . ?
C3' C2 C1 110.3(11) 6_565 . ?
C3 C2 C1 109.4(8) . . ?
C3 C2 C1 109.4(8) 6_565 . ?
C3' C2 C4 109.7(11) . . ?
C3' C2 C4 134(2) 6_565 . ?
C3 C2 C4 80(4) . . ?
C3 C2 C4 109.8(11) 6_565 . ?
C1 C2 C4 107.1(13) . . ?
C3' C2 C4 134(2) . 6_565 ?
C3' C2 C4 109.7(11) 6_565 6_565 ?
C3 C2 C4 109.8(11) . 6_565 ?
C3 C2 C4 80(4) 6_565 6_565 ?
C1 C2 C4 107.1(13) . 6_565 ?
C2 C3 H3A 109.5 . . ?
C2 C3 H3B 109.5 . . ?
H3A C3 H3B 109.5 . . ?
C2 C3 H3C 109.5 . . ?
H3A C3 H3C 109.5 . . ?
H3B C3 H3C 109.5 . . ?
C2 C3' H3'1 109.5 . . ?
C2 C3' H3'2 109.5 . . ?
H3'1 C3' H3'2 109.5 . . ?
C2 C3' H3'3 109.5 . . ?
H3'1 C3' H3'3 109.5 . . ?
H3'2 C3' H3'3 109.5 . . ?
C2 C4 H4A 109.5 . . ?
C2 C4 H4B 109.5 . . ?
H4A C4 H4B 109.5 . . ?
C2 C4 H4C 109.5 . . ?
H4A C4 H4C 109.5 . . ?
H4B C4 H4C 109.5 . . ?
O9 C5 N4 121.5(16) 6_565 . ?
N4 C5 N4 121.5(16) 6_565 . ?
O9 C5 C6 119.2(8) 6_565 . ?
N4 C5 C6 119.2(8) 6_565 . ?
N4 C5 C6 119.2(8) . . ?
C5 C6 C7 111.7(18) . . ?
C5 C6 C8 112.7(12) . . ?
C7 C6 C8 107.5(15) . . ?
C5 C6 C8 112.7(12) . 6_565 ?
C7 C6 C8 107.5(15) . 6_565 ?
C8 C6 C8 104(2) . 6_565 ?
C6 C7 H7A 109.5 . . ?
C6 C7 H7B 109.5 . . ?
H7A C7 H7B 109.5 . . ?
C6 C7 H7C 109.5 . . ?
H7A C7 H7C 109.5 . . ?
H7B C7 H7C 109.5 . . ?
C6 C8 H8A 109.5 . . ?
C6 C8 H8B 109.5 . . ?
H8A C8 H8B 109.5 . . ?
C6 C8 H8C 109.5 . . ?
H8A C8 H8C 109.5 . . ?
H8B C8 H8C 109.5 . . ?
O1 Cl1 O1 122.7(17) 6_575 . ?
O1 Cl1 O2 107.4(8) 6_575 . ?
O1 Cl1 O2 107.4(8) . . ?
O1 Cl1 O3 103.8(7) 6_575 . ?
O1 Cl1 O3 103.8(7) . . ?
O2 Cl1 O3 111.7(11) . . ?
O4 Cl2 O4 110.9(16) 6_565 . ?
O4 Cl2 O5 110.4(9) 6_565 . ?
O4 Cl2 O5 110.4(9) . . ?
O4 Cl2 O6 108.2(9) 6_565 . ?
O4 Cl2 O6 108.2(9) . . ?
O5 Cl2 O6 108.5(12) . . ?

loop_
_geom_bond_atom_site_label_1
_geom_bond_atom_site_label_2
_geom_bond_distance
_geom_bond_site_symmetry_2
_geom_bond_publ_flag
Pt1 N4 1.995(10) . ?
Pt1 N3 1.999(9) . ?
Pt1 N2 2.023(9) . ?
Pt1 N1 2.031(9) . ?
Pt1 Pt1 3.024(2) 6_565 ?
N1 H1A 0.89 . ?
N1 H1B 0.89 . ?
N1 H1C 0.89 . ?
N2 H2A 0.89 . ?
N2 H2B 0.89 . ?
N2 H2C 0.89 . ?
N3 C1 1.271(11) . ?
N3 H3 0.86 . ?
N4 C5 1.275(13) . ?
N4 H4 0.86 . ?
C1 O8 1.271(11) 6_565 ?
C1 N3 1.271(11) 6_565 ?
C1 C2 1.542(19) . ?
C2 C3' 1.534(17) . ?
C2 C3' 1.534(16) 6_565 ?
C2 C3 1.534(15) . ?
C2 C3 1.534(15) 6_565 ?
C2 C4 1.547(17) . ?
C2 C4 1.547(17) 6_565 ?
C3 H3A 0.96 . ?
C3 H3B 0.96 . ?
C3 H3C 0.96 . ?
C3' H3'1 0.96 . ?
C3' H3'2 0.96 . ?
C3' H3'3 0.96 . ?
C4 H4A 0.96 . ?
C4 H4B 0.96 . ?
C4 H4C 0.96 . ?
C5 O9 1.275(13) 6_565 ?
C5 N4 1.275(13) 6_565 ?
C5 C6 1.48(2) . ?
C6 C7 1.508(18) . ?
C6 C8 1.547(16) . ?
C6 C8 1.547(16) 6_565 ?
C7 H7A 0.96 . ?
C7 H7B 0.96 . ?
C7 H7C 0.96 . ?
C8 H8A 0.96 . ?
C8 H8B 0.96 . ?
C8 H8C 0.96 . ?
Cl1 O1 1.372(12) 6_575 ?
Cl1 O1 1.372(12) . ?
Cl1 O2 1.385(13) . ?
Cl1 O3 1.422(16) . ?
Cl2 O4 1.382(13) 6_565 ?
Cl2 O4 1.382(13) . ?
Cl2 O5 1.434(17) . ?
Cl2 O6 1.452(16) . ?

loop_
_geom_hbond_atom_site_label_D
_geom_hbond_atom_site_label_H
_geom_hbond_atom_site_label_A
_geom_hbond_distance_DH
_geom_hbond_distance_HA
_geom_hbond_distance_DA
_geom_hbond_angle_DHA
_geom_hbond_site_symmetry_A
N1 H1A O4 0.89 2.64 3.379(19) 141.2 2_556
N1 H1B O5 0.89 2.52 3.145(17) 128.1 5_566
N1 H1B O5 0.89 2.55 3.361(18) 152.0 .
N1 H1C O1 0.89 2.24 2.968(17) 138.8 .
N2 H2A O6 0.89 2.53 3.269(13) 141.2 7_566
N2 H2B O6 0.89 2.44 3.231(18) 148.8 .
N2 H2C O2 0.89 2.27 3.040(13) 144.3 7_566

loop_
_geom_torsion_atom_site_label_1
_geom_torsion_atom_site_label_2
_geom_torsion_atom_site_label_3
_geom_torsion_atom_site_label_4
_geom_torsion
_geom_torsion_site_symmetry_1
_geom_torsion_site_symmetry_2
_geom_torsion_site_symmetry_3
_geom_torsion_site_symmetry_4
_geom_torsion_publ_flag
N4 Pt1 N3 C1 78.9(12) . . . . ?
N2 Pt1 N3 C1 -105.2(12) . . . . ?
N1 Pt1 N3 C1 156(5) . . . . ?
Pt1 Pt1 N3 C1 0.7(12) 6_565 . . . ?
N3 Pt1 N4 C5 -71.3(16) . . . . ?
N2 Pt1 N4 C5 -141(5) . . . . ?
N1 Pt1 N4 C5 112.4(16) . . . . ?
Pt1 Pt1 N4 C5 7.5(15) 6_565 . . . ?
Pt1 N3 C1 O8 -2(3) . . . 6_565 ?
Pt1 N3 C1 N3 -2(3) . . . 6_565 ?
Pt1 N3 C1 C2 -173.6(12) . . . . ?
O8 C1 C2 C3' 137(2) 6_565 . . . ?
N3 C1 C2 C3' 137(2) 6_565 . . . ?
N3 C1 C2 C3' -50(2) . . . . ?
O8 C1 C2 C3' 50(2) 6_565 . . 6_565 ?
N3 C1 C2 C3' 50(2) 6_565 . . 6_565 ?
N3 C1 C2 C3' -137(2) . . . 6_565 ?
O8 C1 C2 C3 172(2) 6_565 . . . ?
N3 C1 C2 C3 172(2) 6_565 . . . ?
N3 C1 C2 C3 -16(3) . . . . ?
O8 C1 C2 C3 16(3) 6_565 . . 6_565 ?
N3 C1 C2 C3 16(3) 6_565 . . 6_565 ?
N3 C1 C2 C3 -172(2) . . . 6_565 ?
O8 C1 C2 C4 -103(2) 6_565 . . . ?
N3 C1 C2 C4 -103(2) 6_565 . . . ?
N3 C1 C2 C4 70(2) . . . . ?
O8 C1 C2 C4 -70(2) 6_565 . . 6_565 ?
N3 C1 C2 C4 -70(2) 6_565 . . 6_565 ?
N3 C1 C2 C4 103(2) . . . 6_565 ?
Pt1 N4 C5 O9 -15(3) . . . 6_565 ?
Pt1 N4 C5 N4 -15(3) . . . 6_565 ?
Pt1 N4 C5 C6 169.5(13) . . . . ?
O9 C5 C6 C7 -87.7(16) 6_565 . . . ?
N4 C5 C6 C7 -87.7(16) 6_565 . . . ?
N4 C5 C6 C7 87.7(16) . . . . ?
O9 C5 C6 C8 151.1(19) 6_565 . . . ?
N4 C5 C6 C8 151.1(19) 6_565 . . . ?
N4 C5 C6 C8 -33(3) . . . . ?
O9 C5 C6 C8 33(3) 6_565 . . 6_565 ?
N4 C5 C6 C8 33(3) 6_565 . . 6_565 ?
N4 C5 C6 C8 -151.1(19) . . . 6_565 ?
